data_7242400
loop_
_publ_author_name
'Tseng, Tien-Wen'
'Luo, Tzuoo-Tsair'
'Kan, Shou-Ju'
'Nguyen, Doan Duy-An'

_publ_section_title
;
 Auxiliary ligand-modulated trisimidazole-based coordination polymers:
 syntheses, structures and photoluminescence properties
;
_journal_issue 19
_journal_name_full CrystEngComm
_journal_page_first 3434
_journal_page_last 3443
_journal_paper_doi 10.1039/D1CE00068C
_journal_volume 23
_journal_year 2021
_chemical_formula_moiety 'C44 H36 N12 O12 S2 Zn2'
_chemical_formula_sum 'C44 H36 N12 O12 S2 Zn2'
_chemical_formula_weight 1119.71
_space_group_IT_number 14
_space_group_name_Hall '-P 2yn'
_space_group_name_H-M_alt 'P 1 21/n 1'
_symmetry_cell_setting monoclinic
_symmetry_space_group_name_H-M 'P 1 21/n 1'
_atom_sites_solution_hydrogens geom
_atom_sites_solution_primary direct
_atom_sites_solution_secondary difmap
_audit_creation_method SHELXL-97
_audit_update_record
;
2021-01-13 deposited with the CCDC.	2021-03-11 downloaded from the CCDC.
;
_cell_angle_alpha 90.00
_cell_angle_beta 96.5530(10)
_cell_angle_gamma 90.00
_cell_formula_units_Z 2
_cell_length_a 10.1005(2)
_cell_length_b 14.6180(4)
_cell_length_c 19.3710(5)
_cell_measurement_reflns_used 4434
_cell_measurement_temperature 200(2)
_cell_measurement_theta_max 25.00
_cell_measurement_theta_min 2.53
_cell_volume 2841.42(12)
_computing_molecular_graphics 'Ortep-3 for Windows (Farrugia, 1997)'
_computing_publication_material 'WinGX publication routines (Farrugia, 1999)'
_computing_structure_refinement 'SHELXL-97 (Sheldrick, 1997)'
_computing_structure_solution 'SHELXS-86 (Sheldrick, 1986)'
_diffrn_ambient_temperature 200(2)
_diffrn_measured_fraction_theta_full 0.982
_diffrn_measured_fraction_theta_max 0.982
_diffrn_measurement_device_type 'Bruker APEX2'
_diffrn_radiation_monochromator graphite
_diffrn_radiation_source 'fine-focus sealed tube'
_diffrn_radiation_type MoK\a
_diffrn_radiation_wavelength 0.71073
_diffrn_reflns_av_R_equivalents 0.0436
_diffrn_reflns_av_sigmaI/netI 0.0459
_diffrn_reflns_limit_h_max 12
_diffrn_reflns_limit_h_min -11
_diffrn_reflns_limit_k_max 17
_diffrn_reflns_limit_k_min -15
_diffrn_reflns_limit_l_max 23
_diffrn_reflns_limit_l_min -23
_diffrn_reflns_number 19942
_diffrn_reflns_theta_full 25.24
_diffrn_reflns_theta_max 25.24
_diffrn_reflns_theta_min 2.12
_exptl_absorpt_coefficient_mu 0.981
_exptl_absorpt_correction_T_max 0.9526
_exptl_absorpt_correction_T_min 0.8131
_exptl_absorpt_correction_type multi-scan
_exptl_crystal_colour colorless
_exptl_crystal_density_diffrn 1.309
_exptl_crystal_density_method 'not measured'
_exptl_crystal_description prism
_exptl_crystal_F_000 1144
_exptl_crystal_size_max 0.22
_exptl_crystal_size_mid 0.11
_exptl_crystal_size_min 0.05
_refine_diff_density_max 0.737
_refine_diff_density_min -0.460
_refine_diff_density_rms 0.068
_refine_ls_extinction_method none
_refine_ls_goodness_of_fit_ref 1.111
_refine_ls_hydrogen_treatment constr
_refine_ls_matrix_type full
_refine_ls_number_parameters 325
_refine_ls_number_reflns 5050
_refine_ls_number_restraints 0
_refine_ls_restrained_S_all 1.111
_refine_ls_R_factor_all 0.0533
_refine_ls_R_factor_gt 0.0414
_refine_ls_shift/su_max 0.002
_refine_ls_shift/su_mean 0.000
_refine_ls_structure_factor_coef Fsqd
_refine_ls_weighting_details 'calc w=1/[\s^2^(Fo^2^)+(0.0623P)^2^+0.1201P] where P=(Fo^2^+2Fc^2^)/3'
_refine_ls_weighting_scheme calc
_refine_ls_wR_factor_gt 0.1152
_refine_ls_wR_factor_ref 0.1196
_reflns_number_gt 3909
_reflns_number_total 5050
_reflns_threshold_expression >2sigma(I)
_cod_data_source_file d1ce00068c2.cif
_cod_data_source_block ch18503
_cod_depositor_comments 'Adding full bibliography for 7242400--7242404.cif.'
_cod_original_sg_symbol_H-M 'P 21/n'
_cod_database_code 7242400

loop_
_symmetry_equiv_pos_as_xyz
'x, y, z'
'-x+1/2, y+1/2, -z+1/2'
'-x, -y, -z'
'x-1/2, -y-1/2, z-1/2'

loop_
_atom_site_label
_atom_site_type_symbol
_atom_site_fract_x
_atom_site_fract_y
_atom_site_fract_z
_atom_site_U_iso_or_equiv
_atom_site_adp_type
_atom_site_occupancy
_atom_site_symmetry_multiplicity
_atom_site_calc_flag
_atom_site_refinement_flags
_atom_site_disorder_assembly
_atom_site_disorder_group
C1 C 0.5536(3) 0.6467(2) 0.71599(14) 0.0288(7) Uani 1 1 d . . .
H1 H 0.4725 0.6259 0.7310 0.035 Uiso 1 1 calc R . .
C2 C 0.7621(3) 0.6594(2) 0.70032(17) 0.0380(8) Uani 1 1 d . . .
H2 H 0.8551 0.6479 0.7033 0.046 Uiso 1 1 calc R . .
C3 C 0.6978(3) 0.7272(2) 0.66334(16) 0.0360(8) Uani 1 1 d . . .
H3 H 0.7361 0.7715 0.6358 0.043 Uiso 1 1 calc R . .
C4 C 0.4580(3) 0.7757(2) 0.64306(14) 0.0258(7) Uani 1 1 d . . .
C5 C 0.4693(3) 0.8138(2) 0.57854(15) 0.0285(7) Uani 1 1 d . . .
H5 H 0.5466 0.8042 0.5558 0.034 Uiso 1 1 calc R . .
C6 C 0.3635(3) 0.8665(2) 0.54815(14) 0.0284(7) Uani 1 1 d . . .
C7 C 0.4795(4) 0.8981(3) 0.44370(19) 0.0730(15) Uani 1 1 d . . .
H7 H 0.5632 0.8709 0.4590 0.088 Uiso 1 1 calc R . .
C8 C 0.4443(3) 0.9378(3) 0.38219(19) 0.0669(13) Uani 1 1 d . . .
H8 H 0.5000 0.9438 0.3461 0.080 Uiso 1 1 calc R . .
C9 C 0.2768(3) 0.9495(2) 0.43992(14) 0.0273(7) Uani 1 1 d . . .
H9 H 0.1924 0.9657 0.4534 0.033 Uiso 1 1 calc R . .
C10 C 0.2503(3) 0.8802(2) 0.58056(15) 0.0306(7) Uani 1 1 d . . .
H10 H 0.1780 0.9153 0.5589 0.037 Uiso 1 1 calc R . .
C11 C 0.2446(3) 0.84164(19) 0.64530(15) 0.0251(6) Uani 1 1 d . . .
C12 C 0.3482(3) 0.78937(19) 0.67748(14) 0.0264(7) Uani 1 1 d . . .
H12 H 0.3434 0.7637 0.7222 0.032 Uiso 1 1 calc R . .
C13 C 0.0397(3) 0.9254(2) 0.66644(15) 0.0277(7) Uani 1 1 d . . .
H13 H 0.0439 0.9704 0.6313 0.033 Uiso 1 1 calc R . .
C14 C -0.0232(3) 0.8454(2) 0.75021(16) 0.0369(8) Uani 1 1 d . . .
H14 H -0.0740 0.8248 0.7856 0.044 Uiso 1 1 calc R . .
C15 C 0.0882(3) 0.8060(2) 0.73389(16) 0.0361(8) Uani 1 1 d . . .
H15 H 0.1307 0.7532 0.7547 0.043 Uiso 1 1 calc R . .
C16 C 0.9341(3) 0.4382(2) 0.71454(15) 0.0317(7) Uani 1 1 d . . .
C17 C 0.9864(3) 0.3700(2) 0.66718(15) 0.0306(7) Uani 1 1 d . . .
C18 C 0.9091(4) 0.2981(3) 0.6413(2) 0.0644(12) Uani 1 1 d . . .
H18 H 0.8209 0.2921 0.6533 0.077 Uiso 1 1 calc R . .
C19 C 0.9573(4) 0.2339(3) 0.5978(2) 0.0693(13) Uani 1 1 d . . .
H19 H 0.9013 0.1855 0.5791 0.083 Uiso 1 1 calc R . .
C20 C 1.0854(3) 0.2400(2) 0.58165(16) 0.0382(8) Uani 1 1 d . A .
C21 C 1.1644(3) 0.3119(2) 0.60714(17) 0.0439(9) Uani 1 1 d . . .
H21 H 1.2531 0.3169 0.5956 0.053 Uiso 1 1 calc R . .
C22 C 1.1153(3) 0.3770(2) 0.64955(17) 0.0383(8) Uani 1 1 d . . .
H22 H 1.1702 0.4266 0.6667 0.046 Uiso 1 1 calc R . .
N1 N 0.6713(2) 0.60887(17) 0.73341(12) 0.0299(6) Uani 1 1 d . . .
N2 N 0.5650(2) 0.71959(16) 0.67342(12) 0.0256(5) Uani 1 1 d . . .
N3 N 0.3715(2) 0.90406(18) 0.48045(12) 0.0337(6) Uani 1 1 d . . .
N4 N 0.3160(2) 0.96862(18) 0.37907(13) 0.0313(6) Uani 1 1 d . . .
N5 N 0.1294(2) 0.85769(17) 0.68040(12) 0.0266(6) Uani 1 1 d . . .
N6 N -0.0542(2) 0.92096(16) 0.70786(12) 0.0268(6) Uani 1 1 d . . .
O1 O 0.8212(2) 0.41738(15) 0.73392(11) 0.0390(5) Uani 1 1 d . . .
O2 O 0.9969(2) 0.50836(15) 0.73166(12) 0.0395(6) Uani 1 1 d . . .
O3 O 1.0362(5) 0.0880(3) 0.5089(2) 0.0541(12) Uiso 0.55 1 d P A 1
O3' O 1.0434(5) 0.1339(4) 0.4775(3) 0.0508(14) Uiso 0.45 1 d P A 2
O4 O 1.2188(3) 0.09129(17) 0.58321(15) 0.0693(8) Uani 1 1 d . A .
O5 O 1.2430(3) 0.1936(2) 0.49184(14) 0.0832(10) Uani 1 1 d . A .
O6 O 1.2475(3) 0.10031(19) 0.73059(15) 0.0666(8) Uani 1 1 d . . .
H6A H 1.3323 0.0681 0.7437 0.080 Uiso 1 1 d R . .
H6B H 1.2597 0.1327 0.6887 0.080 Uiso 1 1 d R . .
S1 S 1.14983(8) 0.15210(7) 0.53205(5) 0.0516(3) Uani 1 1 d . . .
Zn1 Zn 0.71799(3) 0.49518(2) 0.788342(16) 0.02395(13) Uani 1 1 d . . .

loop_
_atom_site_aniso_label
_atom_site_aniso_U_11
_atom_site_aniso_U_22
_atom_site_aniso_U_33
_atom_site_aniso_U_23
_atom_site_aniso_U_13
_atom_site_aniso_U_12
C1 0.0205(14) 0.0364(18) 0.0307(16) 0.0043(14) 0.0081(13) 0.0036(13)
C2 0.0211(15) 0.0373(19) 0.056(2) 0.0108(16) 0.0079(15) 0.0039(14)
C3 0.0232(15) 0.0365(18) 0.050(2) 0.0143(16) 0.0127(14) 0.0039(14)
C4 0.0197(14) 0.0297(16) 0.0282(16) 0.0008(13) 0.0035(12) 0.0026(12)
C5 0.0169(14) 0.0386(18) 0.0312(16) 0.0004(14) 0.0081(12) 0.0050(13)
C6 0.0229(15) 0.0410(18) 0.0222(15) 0.0026(13) 0.0069(12) 0.0033(13)
C7 0.0305(19) 0.145(4) 0.047(2) 0.044(3) 0.0215(17) 0.036(2)
C8 0.036(2) 0.126(4) 0.043(2) 0.034(2) 0.0217(17) 0.030(2)
C9 0.0204(14) 0.0355(18) 0.0260(16) 0.0009(14) 0.0024(12) 0.0026(13)
C10 0.0195(15) 0.0409(19) 0.0320(17) 0.0048(14) 0.0058(13) 0.0056(13)
C11 0.0175(13) 0.0289(16) 0.0302(16) -0.0009(13) 0.0090(12) 0.0026(12)
C12 0.0229(14) 0.0333(17) 0.0239(15) 0.0034(13) 0.0058(12) 0.0039(13)
C13 0.0228(15) 0.0316(17) 0.0298(16) 0.0007(13) 0.0082(13) 0.0052(13)
C14 0.0283(16) 0.045(2) 0.0396(19) 0.0098(16) 0.0152(14) 0.0067(15)
C15 0.0299(17) 0.043(2) 0.0376(18) 0.0164(15) 0.0140(14) 0.0088(15)
C16 0.0310(17) 0.0382(19) 0.0267(16) 0.0026(14) 0.0064(14) 0.0095(15)
C17 0.0291(16) 0.0332(17) 0.0318(17) 0.0013(14) 0.0127(13) 0.0040(14)
C18 0.0310(19) 0.069(3) 0.100(3) -0.033(2) 0.036(2) -0.0124(18)
C19 0.040(2) 0.063(3) 0.111(4) -0.048(3) 0.039(2) -0.014(2)
C20 0.0270(16) 0.051(2) 0.0383(19) -0.0033(16) 0.0093(14) 0.0100(16)
C21 0.0273(17) 0.056(2) 0.051(2) -0.0091(18) 0.0189(16) -0.0008(17)
C22 0.0320(17) 0.039(2) 0.046(2) -0.0085(16) 0.0136(15) -0.0013(15)
N1 0.0214(12) 0.0367(15) 0.0327(14) 0.0049(12) 0.0072(11) 0.0022(11)
N2 0.0186(12) 0.0295(13) 0.0293(13) 0.0050(11) 0.0051(10) 0.0054(10)
N3 0.0197(12) 0.0542(17) 0.0289(14) 0.0108(13) 0.0104(11) 0.0074(12)
N4 0.0209(12) 0.0449(15) 0.0291(14) 0.0031(12) 0.0068(11) 0.0032(12)
N5 0.0198(12) 0.0351(14) 0.0261(13) 0.0037(11) 0.0075(10) 0.0028(11)
N6 0.0188(12) 0.0325(14) 0.0302(13) 0.0014(11) 0.0075(11) 0.0015(11)
O1 0.0347(12) 0.0383(13) 0.0477(13) -0.0021(11) 0.0211(11) 0.0031(10)
O2 0.0375(13) 0.0393(14) 0.0425(13) -0.0071(11) 0.0082(11) -0.0005(10)
O4 0.095(2) 0.0432(16) 0.0768(19) 0.0037(14) 0.0389(17) 0.0234(15)
O5 0.095(2) 0.098(2) 0.0674(19) 0.0280(17) 0.0597(17) 0.0542(19)
O6 0.0480(15) 0.0708(19) 0.083(2) -0.0105(16) 0.0146(14) 0.0089(14)
S1 0.0308(5) 0.0691(7) 0.0556(6) -0.0282(5) 0.0085(4) 0.0082(4)
Zn1 0.01820(19) 0.0298(2) 0.0249(2) 0.00054(14) 0.00690(14) -0.00038(14)

loop_
_atom_type_symbol
_atom_type_description
_atom_type_scat_dispersion_real
_atom_type_scat_dispersion_imag
_atom_type_scat_source
C C 0.0033 0.0016 'International Tables Vol C Tables 4.2.6.8 and 6.1.1.4'
H H 0.0000 0.0000 'International Tables Vol C Tables 4.2.6.8 and 6.1.1.4'
N N 0.0061 0.0033 'International Tables Vol C Tables 4.2.6.8 and 6.1.1.4'
O O 0.0106 0.0060 'International Tables Vol C Tables 4.2.6.8 and 6.1.1.4'
S S 0.1246 0.1234 'International Tables Vol C Tables 4.2.6.8 and 6.1.1.4'
Zn Zn 0.2839 1.4301 'International Tables Vol C Tables 4.2.6.8 and 6.1.1.4'

loop_
_geom_angle_atom_site_label_1
_geom_angle_atom_site_label_2
_geom_angle_atom_site_label_3
_geom_angle
_geom_angle_site_symmetry_1
_geom_angle_site_symmetry_3
_geom_angle_publ_flag
N1 C1 N2 110.3(3) . . ?
N1 C1 H1 124.8 . . ?
N2 C1 H1 124.8 . . ?
C3 C2 N1 109.5(3) . . ?
C3 C2 H2 125.3 . . ?
N1 C2 H2 125.3 . . ?
C2 C3 N2 106.4(3) . . ?
C2 C3 H3 126.8 . . ?
N2 C3 H3 126.8 . . ?
C12 C4 C5 122.3(3) . . ?
C12 C4 N2 119.9(3) . . ?
C5 C4 N2 117.7(3) . . ?
C4 C5 C6 117.7(3) . . ?
C4 C5 H5 121.1 . . ?
C6 C5 H5 121.1 . . ?
C10 C6 C5 121.6(3) . . ?
C10 C6 N3 119.8(2) . . ?
C5 C6 N3 118.6(3) . . ?
C8 C7 N3 106.7(3) . . ?
C8 C7 H7 126.6 . . ?
N3 C7 H7 126.6 . . ?
C7 C8 N4 109.7(3) . . ?
C7 C8 H8 125.1 . . ?
N4 C8 H8 125.1 . . ?
N4 C9 N3 111.3(3) . . ?
N4 C9 H9 124.4 . . ?
N3 C9 H9 124.4 . . ?
C6 C10 C11 118.4(3) . . ?
C6 C10 H10 120.8 . . ?
C11 C10 H10 120.8 . . ?
C10 C11 C12 121.7(3) . . ?
C10 C11 N5 118.9(2) . . ?
C12 C11 N5 119.3(3) . . ?
C4 C12 C11 118.2(3) . . ?
C4 C12 H12 120.9 . . ?
C11 C12 H12 120.9 . . ?
N6 C13 N5 110.9(3) . . ?
N6 C13 H13 124.5 . . ?
N5 C13 H13 124.5 . . ?
C15 C14 N6 110.0(3) . . ?
C15 C14 H14 125.0 . . ?
N6 C14 H14 125.0 . . ?
C14 C15 N5 105.9(3) . . ?
C14 C15 H15 127.0 . . ?
N5 C15 H15 127.0 . . ?
O2 C16 O1 124.7(3) . . ?
O2 C16 C17 120.9(3) . . ?
O1 C16 C17 114.4(3) . . ?
C18 C17 C22 118.5(3) . . ?
C18 C17 C16 120.7(3) . . ?
C22 C17 C16 120.8(3) . . ?
C17 C18 C19 121.2(3) . . ?
C17 C18 H18 119.4 . . ?
C19 C18 H18 119.4 . . ?
C20 C19 C18 120.1(3) . . ?
C20 C19 H19 120.0 . . ?
C18 C19 H19 120.0 . . ?
C19 C20 C21 119.5(3) . . ?
C19 C20 S1 119.5(3) . . ?
C21 C20 S1 120.9(2) . . ?
C20 C21 C22 120.3(3) . . ?
C20 C21 H21 119.9 . . ?
C22 C21 H21 119.9 . . ?
C21 C22 C17 120.4(3) . . ?
C21 C22 H22 119.8 . . ?
C17 C22 H22 119.8 . . ?
C1 N1 C2 106.4(2) . . ?
C1 N1 Zn1 129.4(2) . . ?
C2 N1 Zn1 124.01(19) . . ?
C1 N2 C3 107.4(2) . . ?
C1 N2 C4 125.9(2) . . ?
C3 N2 C4 126.6(2) . . ?
C9 N3 C7 106.5(3) . . ?
C9 N3 C6 127.9(2) . . ?
C7 N3 C6 125.6(2) . . ?
C9 N4 C8 105.7(3) . . ?
C9 N4 Zn1 132.7(2) . 4_575 ?
C8 N4 Zn1 120.0(2) . 4_575 ?
C13 N5 C15 107.4(2) . . ?
C13 N5 C11 126.1(2) . . ?
C15 N5 C11 126.5(2) . . ?
C13 N6 C14 105.7(2) . . ?
C13 N6 Zn1 131.2(2) . 2_556 ?
C14 N6 Zn1 122.99(19) . 2_556 ?
C16 O1 Zn1 125.1(2) . . ?
H6A O6 H6B 105.2 . . ?
O5 S1 O3' 99.3(3) . . ?
O5 S1 O4 109.84(17) . . ?
O3' S1 O4 130.3(3) . . ?
O5 S1 O3 129.0(2) . . ?
O3' S1 O3 35.9(2) . . ?
O4 S1 O3 96.5(2) . . ?
O5 S1 C20 107.11(18) . . ?
O3' S1 C20 104.0(2) . . ?
O4 S1 C20 104.56(15) . . ?
O3 S1 C20 107.3(2) . . ?
O1 Zn1 N6 101.63(10) . 2_546 ?
O1 Zn1 N4 113.18(10) . 4_676 ?
N6 Zn1 N4 116.44(10) 2_546 4_676 ?
O1 Zn1 N1 107.91(10) . . ?
N6 Zn1 N1 109.06(9) 2_546 . ?
N4 Zn1 N1 108.21(10) 4_676 . ?

loop_
_geom_bond_atom_site_label_1
_geom_bond_atom_site_label_2
_geom_bond_distance
_geom_bond_site_symmetry_2
_geom_bond_publ_flag
C1 N1 1.320(3) . ?
C1 N2 1.361(4) . ?
C1 H1 0.9500 . ?
C2 C3 1.345(4) . ?
C2 N1 1.390(4) . ?
C2 H2 0.9500 . ?
C3 N2 1.382(3) . ?
C3 H3 0.9500 . ?
C4 C12 1.372(4) . ?
C4 C5 1.385(4) . ?
C4 N2 1.429(3) . ?
C5 C6 1.393(4) . ?
C5 H5 0.9500 . ?
C6 C10 1.380(4) . ?
C6 N3 1.432(3) . ?
C7 C8 1.337(5) . ?
C7 N3 1.372(4) . ?
C7 H7 0.9500 . ?
C8 N4 1.367(4) . ?
C8 H8 0.9500 . ?
C9 N4 1.316(4) . ?
C9 N3 1.341(3) . ?
C9 H9 0.9500 . ?
C10 C11 1.382(4) . ?
C10 H10 0.9500 . ?
C11 C12 1.385(4) . ?
C11 N5 1.433(4) . ?
C12 H12 0.9500 . ?
C13 N6 1.312(3) . ?
C13 N5 1.349(3) . ?
C13 H13 0.9500 . ?
C14 C15 1.335(4) . ?
C14 N6 1.390(4) . ?
C14 H14 0.9500 . ?
C15 N5 1.384(4) . ?
C15 H15 0.9500 . ?
C16 O2 1.232(4) . ?
C16 O1 1.277(4) . ?
C16 C17 1.491(4) . ?
C17 C18 1.371(5) . ?
C17 C22 1.387(4) . ?
C18 C19 1.386(5) . ?
C18 H18 0.9500 . ?
C19 C20 1.368(4) . ?
C19 H19 0.9500 . ?
C20 C21 1.377(4) . ?
C20 S1 1.772(3) . ?
C21 C22 1.386(4) . ?
C21 H21 0.9500 . ?
C22 H22 0.9500 . ?
N1 Zn1 2.000(2) . ?
N4 Zn1 1.988(2) 4_575 ?
N6 Zn1 1.987(2) 2_556 ?
O1 Zn1 1.934(2) . ?
O3 S1 1.510(5) . ?
O3' S1 1.443(5) . ?
O4 S1 1.449(3) . ?
O5 S1 1.424(3) . ?
O6 H6A 0.9844 . ?
O6 H6B 0.9594 . ?
Zn1 N6 1.987(2) 2_546 ?
Zn1 N4 1.988(2) 4_676 ?
